data_4335539
loop_
_publ_author_name
'Antti Riisi\"o'
'Ari V\"ais\"anen'
'Reijo Sillanp\"a\"a'

_publ_section_title
;
 Uranyl Complexes of Alkyl-Bridged Ditopic Diaminotetraphenol Ligands and
 Their Use as Uranyl Ion Extractors
;
_journal_name_full 'Inorganic Chemistry'
_journal_page_first 8591
_journal_page_last 8600
_journal_paper_doi 10.1021/ic400663y
_journal_volume 52
_journal_year 2013
_chemical_compound_source 'synthesis as described'
_chemical_formula_moiety
;
    C54 H78 N6 O20 U2, 2(C6 H16 N), 2(C H2 Cl2)
;
_chemical_formula_sum 'C68 H114 Cl4 N8 O20 U2'
_chemical_formula_weight 1981.53
_chemical_name_systematic
;
 ?
;
_space_group_IT_number 14
_symmetry_cell_setting monoclinic
_symmetry_Int_Tables_number 14
_symmetry_space_group_name_Hall '-P 2ybc'
_symmetry_space_group_name_H-M 'P 1 21/c 1'
_atom_sites_solution_hydrogens geom
_atom_sites_solution_primary direct
_atom_sites_solution_secondary difmap
_audit_conform_dict_location ftp://ftp.iucr.org/pub/cif_core.dic
_audit_conform_dict_name cif_core.dic
_audit_conform_dict_version 2.3
_audit_creation_date 2012-11-08T12:35:04-00:00
_audit_creation_method 'WinGX routine CIF_UPDATE'
_cell_angle_alpha 90
_cell_angle_beta 93.9390(10)
_cell_angle_gamma 90
_cell_formula_units_Z 4
_cell_length_a 16.7441(3)
_cell_length_b 30.2719(6)
_cell_length_c 16.3369(3)
_cell_measurement_reflns_used 16789
_cell_measurement_temperature 123(2)
_cell_measurement_theta_max 28.283
_cell_measurement_theta_min 0.407
_cell_measurement_wavelength 0.71073
_cell_volume 8261.2(3)
_computing_cell_refinement 'HKL Scalepack (Otwinowski & Minor 1997)'
_computing_data_collection 'Collect (Bruker AXS BV, 1997-2004)'
_computing_data_reduction 'HKL Denzo and Scalepack (Otwinowski & Minor 1997)'
_computing_molecular_graphics 'Ortep-3 for Windows (Farrugia, 1997)'
_computing_publication_material 'WinGX publication routines (Farrugia, 1999)'
_computing_structure_refinement 'SHELXL-97 (Sheldrick, 2008)'
_computing_structure_solution 'SHELXS-97 (Sheldrick, 1997)'
_diffrn_ambient_temperature 123(2)
_diffrn_detector 'CCD plate'
_diffrn_detector_area_resol_mean 9
_diffrn_measured_fraction_theta_full 0.995
_diffrn_measured_fraction_theta_max 0.995
_diffrn_measurement_device '95mm CCD camera on \k-goniostat'
_diffrn_measurement_device_type KappaCCD
_diffrn_measurement_method 'CCD rotation images, thick slices'
_diffrn_radiation_monochromator graphite
_diffrn_radiation_probe x-ray
_diffrn_radiation_type MoK\a
_diffrn_radiation_wavelength 0.71073
_diffrn_reflns_av_R_equivalents 0.032
_diffrn_reflns_av_unetI/netI 0.0383
_diffrn_reflns_limit_h_max 20
_diffrn_reflns_limit_h_min -20
_diffrn_reflns_limit_k_max 37
_diffrn_reflns_limit_k_min -34
_diffrn_reflns_limit_l_max 20
_diffrn_reflns_limit_l_min -19
_diffrn_reflns_number 48410
_diffrn_reflns_theta_full 26
_diffrn_reflns_theta_max 26
_diffrn_reflns_theta_min 1.82
_diffrn_source 'Enraf Nonius FR590'
_exptl_absorpt_coefficient_mu 4.114
_exptl_absorpt_correction_T_max 0.431
_exptl_absorpt_correction_T_min 0.343
_exptl_absorpt_correction_type multi-scan
_exptl_absorpt_process_details '(SADABS; Sheldrick, 2008)'
_exptl_crystal_colour red
_exptl_crystal_density_diffrn 1.593
_exptl_crystal_description needle
_exptl_crystal_F_000 3960
_exptl_crystal_size_max 0.18
_exptl_crystal_size_mid 0.06
_exptl_crystal_size_min 0.04
_refine_diff_density_max 1.091
_refine_diff_density_min -1.648
_refine_diff_density_rms 0.112
_refine_ls_extinction_method none
_refine_ls_goodness_of_fit_ref 1.04
_refine_ls_hydrogen_treatment mixed
_refine_ls_matrix_type full
_refine_ls_number_parameters 988
_refine_ls_number_reflns 16161
_refine_ls_number_restraints 39
_refine_ls_restrained_S_all 1.04
_refine_ls_R_factor_all 0.0572
_refine_ls_R_factor_gt 0.0361
_refine_ls_shift/su_max 0.002
_refine_ls_shift/su_mean 0
_refine_ls_structure_factor_coef Fsqd
_refine_ls_weighting_details 'calc w=1/[\s^2^(Fo^2^)+(0.0168P)^2^+44.6299P] where P=(Fo^2^+2Fc^2^)/3'
_refine_ls_weighting_scheme calc
_refine_ls_wR_factor_gt 0.0768
_refine_ls_wR_factor_ref 0.0848
_reflns_number_gt 12205
_reflns_number_total 16161
_reflns_threshold_expression >2\s(I)
_cod_data_source_file ic400663y_si_002_3.cif
_cod_data_source_block ut6-234_3
_cod_database_code 4335539

loop_
_symmetry_equiv_pos_as_xyz
'x, y, z'
'-x, y+1/2, -z+1/2'
'-x, -y, -z'
'x, -y-1/2, z-1/2'

loop_
_atom_site_label
_atom_site_type_symbol
_atom_site_fract_x
_atom_site_fract_y
_atom_site_fract_z
_atom_site_U_iso_or_equiv
_atom_site_adp_type
_atom_site_occupancy
_atom_site_symmetry_multiplicity
_atom_site_calc_flag
_atom_site_refinement_flags
_atom_site_disorder_assembly
_atom_site_disorder_group
U1 U 0.181916(10) 0.853698(7) 0.524959(11) 0.02145(5) Uani 1 1 d . . .
O1 O 0.25454(19) 0.89526(13) 0.5516(2) 0.0266(8) Uani 1 1 d . . .
O2 O 0.1183(2) 0.80729(12) 0.5023(2) 0.0288(8) Uani 1 1 d . . .
O3 O 0.11018(19) 0.89948(12) 0.4429(2) 0.0251(8) Uani 1 1 d . . .
O4 O 0.09919(19) 0.87546(12) 0.6160(2) 0.0255(8) Uani 1 1 d . . .
O5 O 0.2354(2) 0.81165(13) 0.6508(2) 0.0324(9) Uani 1 1 d . . .
O6 O 0.2980(2) 0.79968(13) 0.5416(2) 0.0340(9) Uani 1 1 d . . .
O7 O 0.3375(3) 0.76720(17) 0.6560(3) 0.0591(14) Uani 1 1 d . . .
O8 O 0.2531(2) 0.84697(13) 0.3959(2) 0.0308(9) Uani 1 1 d . . .
O9 O 0.2462(3) 0.8368(2) 0.2642(3) 0.0583(14) Uani 1 1 d . . .
O10 O 0.1424(2) 0.82716(17) 0.3303(3) 0.0502(12) Uani 1 1 d . . .
N1 N 0.2923(3) 0.79179(16) 0.6174(3) 0.0357(11) Uani 1 1 d . . .
N2 N 0.2134(3) 0.83667(16) 0.3286(3) 0.0299(10) Uani 1 1 d . . .
N3 N 0.0665(4) 0.7835(2) 0.2009(4) 0.0544(17) Uani 1 1 d . . .
H3N H 0.086(4) 0.802(3) 0.236(5) 0.065 Uiso 1 1 d . . .
N8 N -0.0422(2) 0.88717(14) 0.4973(2) 0.0196(9) Uani 1 1 d D . .
H8 H 0.0092(15) 0.8946(17) 0.507(3) 0.023 Uiso 1 1 d D . .
C1 C 0.0721(3) 0.91366(17) 0.3729(3) 0.0229(11) Uani 1 1 d . . .
C2 C 0.1096(3) 0.94189(18) 0.3189(3) 0.0257(11) Uani 1 1 d . . .
C3 C 0.0670(3) 0.95552(19) 0.2474(3) 0.0283(12) Uani 1 1 d . . .
H3 H 0.0929 0.9744 0.2111 0.034 Uiso 1 1 calc R . .
C4 C -0.0118(3) 0.94305(19) 0.2263(3) 0.0289(12) Uani 1 1 d . A .
C5 C -0.0483(3) 0.91583(17) 0.2818(3) 0.0242(11) Uani 1 1 d . . .
H5 H -0.1025 0.9072 0.2702 0.029 Uiso 1 1 calc R . .
C6 C -0.0074(3) 0.90111(17) 0.3534(3) 0.0221(10) Uani 1 1 d . . .
C7 C -0.0461(3) 0.86972(18) 0.4109(3) 0.0232(11) Uani 1 1 d . . .
H7A H -0.1027 0.8651 0.3914 0.028 Uiso 1 1 calc R . .
H7B H -0.0186 0.8408 0.4103 0.028 Uiso 1 1 calc R . .
C9 C -0.0565(3) 0.85052(17) 0.5563(3) 0.0210(10) Uani 1 1 d . . .
H9A H -0.0246 0.8245 0.5415 0.025 Uiso 1 1 calc R . .
H9B H -0.1137 0.842 0.5497 0.025 Uiso 1 1 calc R . .
C10 C -0.0359(3) 0.86157(16) 0.6447(3) 0.0220(11) Uani 1 1 d . . .
C11 C -0.0935(3) 0.85867(17) 0.7025(3) 0.0230(11) Uani 1 1 d . . .
H11 H -0.1467 0.8508 0.6843 0.028 Uiso 1 1 calc R . .
C12 C -0.0759(3) 0.86694(17) 0.7858(3) 0.0256(11) Uani 1 1 d . . .
C13 C 0.0037(3) 0.87753(18) 0.8095(3) 0.0275(12) Uani 1 1 d . . .
H13 H 0.0176 0.8834 0.8658 0.033 Uiso 1 1 calc R . .
C14 C 0.0636(3) 0.87982(17) 0.7545(3) 0.0254(11) Uani 1 1 d . . .
C15 C 0.0434(3) 0.87223(17) 0.6711(3) 0.0239(11) Uani 1 1 d . . .
C16 C -0.0979(3) 0.92610(17) 0.5046(3) 0.0254(11) Uani 1 1 d . . .
H16A H -0.1498 0.9152 0.5218 0.03 Uiso 1 1 calc R . .
H16B H -0.1076 0.9398 0.4499 0.03 Uiso 1 1 calc R . .
C17 C -0.0666(3) 0.96110(19) 0.5648(3) 0.0321(13) Uani 1 1 d . . .
H17A H -0.0533 0.9469 0.6186 0.039 Uiso 1 1 calc R . .
H17B H -0.1098 0.9828 0.5721 0.039 Uiso 1 1 calc R . .
C18 C 0.0080(3) 0.9861(2) 0.5387(3) 0.0337(13) Uani 1 1 d . . .
H18A H 0.0279 1.0057 0.5842 0.04 Uiso 1 1 calc R . .
H18B H 0.0507 0.9644 0.5293 0.04 Uiso 1 1 calc R . .
C19 C 0.1960(3) 0.9556(2) 0.3369(3) 0.0318(13) Uani 1 1 d . . .
H19A H 0.2077 0.9578 0.3964 0.048 Uiso 1 1 calc R . .
H19B H 0.205 0.9843 0.3115 0.048 Uiso 1 1 calc R . .
H19C H 0.2313 0.9335 0.3144 0.048 Uiso 1 1 calc R . .
C20 C -0.0536(3) 0.9590(2) 0.1452(3) 0.0379(14) Uani 1 1 d D . .
C21A C -0.0013(4) 0.9457(3) 0.0738(4) 0.043(2) Uani 0.827(12) 1 d PD A 1
H21A H 0.0042 0.9135 0.0724 0.064 Uiso 0.827(12) 1 calc PR A 1
H21B H 0.0517 0.9593 0.0825 0.064 Uiso 0.827(12) 1 calc PR A 1
H21C H -0.0271 0.9561 0.0216 0.064 Uiso 0.827(12) 1 calc PR A 1
C22A C -0.0603(6) 1.0084(3) 0.1462(5) 0.045(2) Uani 0.827(12) 1 d P A 1
H22A H -0.0066 1.0215 0.1515 0.067 Uiso 0.827(12) 1 calc PR A 1
H22B H -0.0903 1.0176 0.1928 0.067 Uiso 0.827(12) 1 calc PR A 1
H22C H -0.0883 1.0185 0.095 0.067 Uiso 0.827(12) 1 calc PR A 1
C23A C -0.1348(4) 0.9373(3) 0.1267(5) 0.048(3) Uani 0.827(12) 1 d P A 1
H23A H -0.1558 0.9456 0.0713 0.072 Uiso 0.827(12) 1 calc PR A 1
H23B H -0.1719 0.9473 0.1667 0.072 Uiso 0.827(12) 1 calc PR A 1
H23C H -0.1289 0.9052 0.13 0.072 Uiso 0.827(12) 1 calc PR A 1
C21B C -0.065(3) 0.9239(12) 0.080(2) 0.071(15) Uiso 0.173(12) 1 d PD A 2
H21D H -0.1209 0.9236 0.0582 0.106 Uiso 0.173(12) 1 calc PR A 2
H21E H -0.0505 0.895 0.1034 0.106 Uiso 0.173(12) 1 calc PR A 2
H21F H -0.0304 0.9305 0.0352 0.106 Uiso 0.173(12) 1 calc PR A 2
C22B C -0.029(2) 1.0052(7) 0.120(2) 0.038(10) Uiso 0.173(12) 1 d PD A 2
H22D H 0.0239 1.0038 0.0971 0.057 Uiso 0.173(12) 1 calc PR A 2
H22E H -0.0253 1.0246 0.1684 0.057 Uiso 0.173(12) 1 calc PR A 2
H22F H -0.0681 1.017 0.0789 0.057 Uiso 0.173(12) 1 calc PR A 2
C23B C -0.1361(17) 0.9730(19) 0.171(3) 0.080(17) Uiso 0.173(12) 1 d PD A 2
H23D H -0.1688 0.9837 0.1233 0.12 Uiso 0.173(12) 1 calc PR A 2
H23E H -0.1298 0.9967 0.2122 0.12 Uiso 0.173(12) 1 calc PR A 2
H23F H -0.1625 0.9477 0.1951 0.12 Uiso 0.173(12) 1 calc PR A 2
C24 C 0.1501(3) 0.8895(2) 0.7826(3) 0.0327(13) Uani 1 1 d . . .
H24A H 0.1836 0.8642 0.7699 0.049 Uiso 1 1 calc R . .
H24B H 0.1543 0.8947 0.842 0.049 Uiso 1 1 calc R . .
H24C H 0.1683 0.9157 0.7542 0.049 Uiso 1 1 calc R . .
C25 C -0.1401(3) 0.8665(2) 0.8487(3) 0.0322(13) Uani 1 1 d . . .
C26 C -0.2139(3) 0.8397(3) 0.8178(4) 0.0476(18) Uani 1 1 d . . .
H26A H -0.1979 0.8092 0.8071 0.071 Uiso 1 1 calc R . .
H26B H -0.2376 0.853 0.767 0.071 Uiso 1 1 calc R . .
H26C H -0.2532 0.8399 0.8595 0.071 Uiso 1 1 calc R . .
C27 C -0.1650(4) 0.9144(2) 0.8635(4) 0.0481(17) Uani 1 1 d . . .
H27A H -0.1856 0.9276 0.8115 0.072 Uiso 1 1 calc R . .
H27B H -0.1186 0.9312 0.8859 0.072 Uiso 1 1 calc R . .
H27C H -0.2069 0.9149 0.9026 0.072 Uiso 1 1 calc R . .
C28 C -0.1087(4) 0.8464(2) 0.9302(3) 0.0406(15) Uani 1 1 d . . .
H28A H -0.1515 0.8463 0.9683 0.061 Uiso 1 1 calc R . .
H28B H -0.0636 0.864 0.9535 0.061 Uiso 1 1 calc R . .
H28C H -0.091 0.816 0.9213 0.061 Uiso 1 1 calc R . .
C59 C 0.1191(5) 0.7824(3) 0.1277(5) 0.074(3) Uani 1 1 d . . .
H59A H 0.1745 0.7745 0.1475 0.089 Uiso 1 1 calc R . .
H59B H 0.099 0.7592 0.0889 0.089 Uiso 1 1 calc R . .
C60 C 0.1206(7) 0.8259(4) 0.0828(6) 0.096(3) Uani 1 1 d . . .
H60A H 0.1344 0.8496 0.122 0.143 Uiso 1 1 calc R . .
H60B H 0.0677 0.8316 0.0554 0.143 Uiso 1 1 calc R . .
H60C H 0.1606 0.8246 0.0418 0.143 Uiso 1 1 calc R . .
C61 C -0.0158(4) 0.8003(3) 0.1794(5) 0.065(2) Uani 1 1 d . . .
H61A H -0.0123 0.8301 0.1552 0.078 Uiso 1 1 calc R . .
H61B H -0.0446 0.8029 0.2302 0.078 Uiso 1 1 calc R . .
C62 C -0.0630(5) 0.7705(3) 0.1194(6) 0.089(3) Uani 1 1 d . . .
H62A H -0.0307 0.7635 0.0734 0.133 Uiso 1 1 calc R . .
H62B H -0.1122 0.7856 0.0989 0.133 Uiso 1 1 calc R . .
H62C H -0.0769 0.7431 0.1472 0.133 Uiso 1 1 calc R . .
C63 C 0.0698(5) 0.7403(3) 0.2451(6) 0.072(3) Uani 1 1 d . . .
H63A H 0.1265 0.7317 0.2564 0.086 Uiso 1 1 calc R . .
H63B H 0.0438 0.7174 0.2089 0.086 Uiso 1 1 calc R . .
C64 C 0.0298(6) 0.7412(3) 0.3242(7) 0.092(3) Uani 1 1 d . . .
H64A H 0.05 0.7663 0.3573 0.138 Uiso 1 1 calc R . .
H64B H 0.0412 0.7137 0.3543 0.138 Uiso 1 1 calc R . .
H64C H -0.0282 0.7443 0.3127 0.138 Uiso 1 1 calc R . .
U2 U 0.670685(10) 0.853316(7) 0.364771(11) 0.02271(5) Uani 1 1 d . . .
O11 O 0.7483(2) 0.89323(13) 0.3699(2) 0.0288(8) Uani 1 1 d . . .
O12 O 0.5983(2) 0.80998(13) 0.3582(2) 0.0316(9) Uani 1 1 d . . .
O13 O 0.5864(2) 0.89850(12) 0.2954(2) 0.0269(8) Uani 1 1 d . . .
O14 O 0.6166(2) 0.88000(14) 0.4749(2) 0.0299(9) Uani 1 1 d . . .
O15 O 0.7456(2) 0.81382(14) 0.4824(3) 0.0397(10) Uani 1 1 d . . .
O16 O 0.7747(2) 0.79280(15) 0.3620(3) 0.0440(11) Uani 1 1 d . . .
O17 O 0.8379(3) 0.76400(17) 0.4694(4) 0.0730(18) Uani 1 1 d . . .
O18 O 0.6893(2) 0.83036(14) 0.2238(2) 0.0358(9) Uani 1 1 d . . .
O19 O 0.7471(3) 0.8152(2) 0.1148(3) 0.078(2) Uani 1 1 d . . .
O20 O 0.8161(3) 0.84404(19) 0.2177(3) 0.0633(16) Uani 1 1 d . . .
N11 N 0.7880(3) 0.78873(17) 0.4384(4) 0.0441(13) Uani 1 1 d . . .
N12 N 0.7533(3) 0.8303(2) 0.1857(3) 0.0473(14) Uani 1 1 d . . .
N13 N 0.5846(3) 0.77974(16) 0.1035(3) 0.0328(11) Uani 1 1 d D . .
H13N H 0.6358(16) 0.787(2) 0.118(4) 0.039 Uiso 1 1 d D . .
N38 N 0.4552(2) 0.89302(15) 0.4075(3) 0.0223(9) Uani 1 1 d D . .
H38 H 0.5052(16) 0.9025(17) 0.408(3) 0.027 Uiso 1 1 d D . .
C31 C 0.5274(3) 0.91058(18) 0.2401(3) 0.0242(11) Uani 1 1 d . . .
C32 C 0.5440(3) 0.93328(18) 0.1683(3) 0.0258(11) Uani 1 1 d . . .
C33 C 0.4804(3) 0.94692(18) 0.1155(3) 0.0295(12) Uani 1 1 d . . .
H33 H 0.4919 0.9623 0.0671 0.035 Uiso 1 1 calc R . .
C34 C 0.3998(3) 0.9392(2) 0.1300(3) 0.0294(12) Uani 1 1 d . B .
C35 C 0.3859(3) 0.91541(19) 0.1998(3) 0.0270(12) Uani 1 1 d . . .
H35 H 0.3322 0.9089 0.2111 0.032 Uiso 1 1 calc R . .
C36 C 0.4476(3) 0.90077(18) 0.2538(3) 0.0246(11) Uani 1 1 d . . .
C37 C 0.4311(3) 0.87244(19) 0.3249(3) 0.0243(11) Uani 1 1 d . . .
H37A H 0.46 0.8441 0.3203 0.029 Uiso 1 1 calc R . .
H37B H 0.3731 0.8657 0.3225 0.029 Uiso 1 1 calc R . .
C39 C 0.4547(3) 0.85848(18) 0.4737(3) 0.0241(11) Uani 1 1 d . . .
H39A H 0.3987 0.8519 0.4856 0.029 Uiso 1 1 calc R . .
H39B H 0.479 0.8309 0.4544 0.029 Uiso 1 1 calc R . .
C40 C 0.5002(3) 0.87391(18) 0.5503(3) 0.0241(11) Uani 1 1 d . . .
C41 C 0.4636(3) 0.88015(18) 0.6232(3) 0.0253(11) Uani 1 1 d . . .
H41 H 0.4082 0.8737 0.6247 0.03 Uiso 1 1 calc R . .
C42 C 0.5049(3) 0.89540(18) 0.6935(3) 0.0250(11) Uani 1 1 d . . .
C43 C 0.5866(3) 0.90455(18) 0.6881(3) 0.0266(11) Uani 1 1 d . . .
H43 H 0.6165 0.915 0.7358 0.032 Uiso 1 1 calc R . .
C44 C 0.6259(3) 0.89920(19) 0.6171(3) 0.0258(11) Uani 1 1 d . . .
C45 C 0.5820(3) 0.88391(18) 0.5460(3) 0.0261(11) Uani 1 1 d . . .
C46 C 0.4046(3) 0.93275(18) 0.4267(3) 0.0266(11) Uani 1 1 d . . .
H46A H 0.351 0.9293 0.398 0.032 Uiso 1 1 calc R . .
H46B H 0.3976 0.9332 0.4863 0.032 Uiso 1 1 calc R . .
C47 C 0.4393(3) 0.97660(19) 0.4023(3) 0.0294(12) Uani 1 1 d . . .
H47A H 0.3965 0.9992 0.4021 0.035 Uiso 1 1 calc R . .
H47B H 0.4558 0.974 0.3454 0.035 Uiso 1 1 calc R . .
C48 C 0.5107(3) 0.9930(2) 0.4568(3) 0.0311(12) Uani 1 1 d . . .
H48A H 0.5349 1.0185 0.4298 0.037 Uiso 1 1 calc R . .
H48B H 0.5514 0.9693 0.462 0.037 Uiso 1 1 calc R . .
C49 C 0.6297(3) 0.9420(2) 0.1506(4) 0.0387(14) Uani 1 1 d . . .
H49A H 0.6551 0.9607 0.194 0.058 Uiso 1 1 calc R . .
H49B H 0.6312 0.9572 0.0977 0.058 Uiso 1 1 calc R . .
H49C H 0.6587 0.914 0.1485 0.058 Uiso 1 1 calc R . .
C50 C 0.3325(3) 0.9574(2) 0.0710(3) 0.0386(15) Uani 1 1 d D . .
C51A C 0.3429(5) 0.9421(3) -0.0160(4) 0.052(3) Uani 0.861(11) 1 d PD B 1
H51A H 0.393 0.954 -0.0346 0.079 Uiso 0.861(11) 1 calc PR B 1
H51B H 0.2979 0.9526 -0.0523 0.079 Uiso 0.861(11) 1 calc PR B 1
H51C H 0.3447 0.9097 -0.0175 0.079 Uiso 0.861(11) 1 calc PR B 1
C52A C 0.3367(6) 1.0082(3) 0.0717(5) 0.066(3) Uani 0.861(11) 1 d PD B 1
H52A H 0.3286 1.0191 0.127 0.099 Uiso 0.861(11) 1 calc PR B 1
H52B H 0.2949 1.0202 0.033 0.099 Uiso 0.861(11) 1 calc PR B 1
H52C H 0.3894 1.0177 0.0556 0.099 Uiso 0.861(11) 1 calc PR B 1
C53A C 0.2497(4) 0.9462(5) 0.0971(6) 0.079(4) Uani 0.861(11) 1 d PDU B 1
H53A H 0.2458 0.9548 0.1545 0.119 Uiso 0.861(11) 1 calc PR B 1
H53B H 0.2405 0.9144 0.0913 0.119 Uiso 0.861(11) 1 calc PR B 1
H53C H 0.2094 0.9623 0.0624 0.119 Uiso 0.861(11) 1 calc PR B 1
C51B C 0.294(3) 0.9152(10) 0.036(4) 0.074(19) Uani 0.139(11) 1 d PDU B 2
H51D H 0.3315 0.9002 0.0015 0.111 Uiso 0.139(11) 1 calc PR B 2
H51E H 0.2451 0.9227 0.0021 0.111 Uiso 0.139(11) 1 calc PR B 2
H51F H 0.2806 0.8957 0.0805 0.111 Uiso 0.139(11) 1 calc PR B 2
C52B C 0.355(4) 0.985(2) -0.001(3) 0.07(2) Uani 0.139(11) 1 d PDU B 2
H52D H 0.4051 0.9742 -0.021 0.112 Uiso 0.139(11) 1 calc PR B 2
H52E H 0.362 1.016 0.0165 0.112 Uiso 0.139(11) 1 calc PR B 2
H52F H 0.3123 0.9835 -0.0451 0.112 Uiso 0.139(11) 1 calc PR B 2
C53B C 0.272(4) 0.980(3) 0.122(4) 0.08(2) Uani 0.139(11) 1 d PDU B 2
H53D H 0.2582 0.9603 0.1667 0.126 Uiso 0.139(11) 1 calc PR B 2
H53E H 0.2237 0.9871 0.0875 0.126 Uiso 0.139(11) 1 calc PR B 2
H53F H 0.2953 1.0074 0.1456 0.126 Uiso 0.139(11) 1 calc PR B 2
C54 C 0.7136(3) 0.9094(2) 0.6125(4) 0.0380(14) Uani 1 1 d . . .
H54A H 0.72 0.9325 0.5713 0.057 Uiso 1 1 calc R . .
H54B H 0.7419 0.8827 0.597 0.057 Uiso 1 1 calc R . .
H54C H 0.7358 0.9198 0.6662 0.057 Uiso 1 1 calc R . .
C55 C 0.4648(3) 0.90469(19) 0.7731(3) 0.0294(12) Uani 1 1 d . . .
C56 C 0.3776(4) 0.8894(2) 0.7685(4) 0.0452(16) Uani 1 1 d . . .
H56A H 0.3752 0.8575 0.7583 0.068 Uiso 1 1 calc R . .
H56B H 0.3474 0.905 0.7238 0.068 Uiso 1 1 calc R . .
H56C H 0.3542 0.8959 0.8206 0.068 Uiso 1 1 calc R . .
C57 C 0.4671(4) 0.9546(2) 0.7881(4) 0.0458(16) Uani 1 1 d . . .
H57A H 0.4418 0.9614 0.8389 0.069 Uiso 1 1 calc R . .
H57B H 0.4381 0.9698 0.742 0.069 Uiso 1 1 calc R . .
H57C H 0.5228 0.9647 0.7928 0.069 Uiso 1 1 calc R . .
C58 C 0.5095(4) 0.8811(2) 0.8454(4) 0.0452(16) Uani 1 1 d . . .
H58A H 0.5655 0.8908 0.8499 0.068 Uiso 1 1 calc R . .
H58B H 0.5072 0.8491 0.8365 0.068 Uiso 1 1 calc R . .
H58C H 0.4844 0.8884 0.8962 0.068 Uiso 1 1 calc R . .
C65 C 0.5362(4) 0.8226(2) 0.0996(5) 0.0500(17) Uani 1 1 d . . .
H65A H 0.5404 0.8365 0.1545 0.06 Uiso 1 1 calc R . .
H65B H 0.5604 0.8431 0.061 0.06 Uiso 1 1 calc R . .
C66 C 0.4508(4) 0.8167(3) 0.0734(5) 0.065(2) Uani 1 1 d . . .
H66A H 0.4265 0.796 0.1106 0.097 Uiso 1 1 calc R . .
H66B H 0.4458 0.8049 0.0174 0.097 Uiso 1 1 calc R . .
H66C H 0.4234 0.8452 0.0748 0.097 Uiso 1 1 calc R . .
C67 C 0.5605(4) 0.7494(2) 0.1697(4) 0.0453(16) Uani 1 1 d . . .
H67A H 0.513 0.7322 0.1491 0.054 Uiso 1 1 calc R . .
H67B H 0.5453 0.7672 0.2171 0.054 Uiso 1 1 calc R . .
C68 C 0.6263(5) 0.7183(2) 0.1974(4) 0.060(2) Uani 1 1 d . . .
H68A H 0.6082 0.6991 0.2408 0.09 Uiso 1 1 calc R . .
H68B H 0.6732 0.7351 0.2186 0.09 Uiso 1 1 calc R . .
H68C H 0.6406 0.7001 0.1509 0.09 Uiso 1 1 calc R . .
C69 C 0.5866(4) 0.7569(2) 0.0225(4) 0.0368(14) Uani 1 1 d . . .
H69A H 0.5311 0.7495 0.0021 0.044 Uiso 1 1 calc R . .
H69B H 0.6167 0.729 0.0301 0.044 Uiso 1 1 calc R . .
C70 C 0.6247(4) 0.7846(2) -0.0414(4) 0.0457(16) Uani 1 1 d . . .
H70A H 0.5916 0.8107 -0.054 0.068 Uiso 1 1 calc R . .
H70B H 0.6289 0.7671 -0.0913 0.068 Uiso 1 1 calc R . .
H70C H 0.6782 0.7939 -0.0201 0.068 Uiso 1 1 calc R . .
C71 C 0.3185(4) 0.7575(3) 0.8594(5) 0.059(2) Uani 1 1 d . C 2
H90A H 0.2935 0.7562 0.8027 0.071 Uiso 1 1 calc R C 2
H90B H 0.3011 0.7311 0.8889 0.071 Uiso 1 1 calc R C 2
Cl1 Cl 0.42361(10) 0.75572(6) 0.85517(11) 0.0536(4) Uani 1 1 d . C 2
Cl2 Cl 0.28416(14) 0.80393(8) 0.90690(17) 0.0855(7) Uani 1 1 d . C 2
C72 C 0.2897(6) 0.9997(4) 0.6336(5) 0.123(5) Uani 1 1 d D D 2
H72A H 0.3252 1.0246 0.6512 0.148 Uiso 1 1 calc R D 2
H72B H 0.3196 0.9719 0.645 0.148 Uiso 1 1 calc R D 2
Cl3 Cl 0.26692(16) 1.00365(9) 0.53097(17) 0.0920(8) Uani 1 1 d D D 2
Cl4 Cl 0.2075(3) 1.00037(14) 0.6901(3) 0.1533(15) Uani 1 1 d D D 2

loop_
_atom_site_aniso_label
_atom_site_aniso_U_11
_atom_site_aniso_U_22
_atom_site_aniso_U_33
_atom_site_aniso_U_23
_atom_site_aniso_U_13
_atom_site_aniso_U_12
U1 0.01662(9) 0.02432(11) 0.02356(10) 0.00130(8) 0.00243(7) 0.00031(8)
O1 0.0182(17) 0.035(2) 0.0270(19) 0.0037(16) 0.0015(14) 0.0006(15)
O2 0.0250(18) 0.026(2) 0.035(2) 0.0018(16) 0.0009(15) -0.0020(15)
O3 0.0205(17) 0.033(2) 0.0221(18) 0.0036(16) 0.0009(14) 0.0010(15)
O4 0.0222(18) 0.031(2) 0.0241(18) -0.0005(16) 0.0056(14) -0.0003(15)
O5 0.033(2) 0.035(2) 0.030(2) 0.0019(17) 0.0041(16) 0.0052(17)
O6 0.031(2) 0.036(2) 0.036(2) 0.0054(18) 0.0074(16) 0.0089(17)
O7 0.061(3) 0.061(3) 0.053(3) 0.019(3) -0.007(2) 0.032(3)
O8 0.0246(18) 0.042(3) 0.0266(19) -0.0021(17) 0.0047(15) 0.0003(17)
O9 0.039(2) 0.110(5) 0.027(2) -0.008(2) 0.0083(19) -0.014(3)
O10 0.038(2) 0.069(3) 0.045(3) -0.025(2) 0.0123(19) -0.024(2)
N1 0.035(3) 0.030(3) 0.042(3) 0.007(2) -0.003(2) 0.003(2)
N2 0.029(2) 0.031(3) 0.031(3) -0.004(2) 0.0062(19) -0.002(2)
N3 0.061(4) 0.037(3) 0.061(4) -0.023(3) -0.024(3) 0.017(3)
N8 0.0139(19) 0.024(2) 0.021(2) 0.0019(17) 0.0009(16) -0.0011(17)
C1 0.021(2) 0.026(3) 0.021(3) 0.000(2) 0.0022(19) 0.003(2)
C2 0.022(2) 0.030(3) 0.025(3) -0.001(2) 0.004(2) -0.001(2)
C3 0.028(3) 0.034(3) 0.023(3) 0.006(2) 0.006(2) -0.004(2)
C4 0.031(3) 0.029(3) 0.026(3) 0.005(2) 0.001(2) -0.003(2)
C5 0.019(2) 0.023(3) 0.029(3) 0.001(2) -0.002(2) -0.003(2)
C6 0.021(2) 0.025(3) 0.021(2) -0.001(2) 0.0055(19) -0.003(2)
C7 0.021(2) 0.027(3) 0.021(3) -0.001(2) -0.0005(19) -0.001(2)
C9 0.022(2) 0.025(3) 0.015(2) 0.004(2) -0.0029(17) -0.003(2)
C10 0.021(2) 0.021(3) 0.024(3) 0.005(2) 0.0005(19) 0.001(2)
C11 0.017(2) 0.025(3) 0.027(3) 0.005(2) 0.0044(19) 0.001(2)
C12 0.026(3) 0.025(3) 0.027(3) 0.005(2) 0.007(2) 0.002(2)
C13 0.032(3) 0.024(3) 0.026(3) 0.002(2) -0.001(2) 0.001(2)
C14 0.026(3) 0.023(3) 0.027(3) -0.002(2) 0.000(2) 0.001(2)
C15 0.024(3) 0.018(3) 0.029(3) 0.002(2) 0.006(2) 0.000(2)
C16 0.020(2) 0.023(3) 0.033(3) 0.002(2) 0.003(2) 0.003(2)
C17 0.035(3) 0.029(3) 0.032(3) 0.001(2) 0.003(2) 0.004(2)
C18 0.029(3) 0.032(3) 0.040(3) -0.002(3) 0.001(2) 0.000(2)
C19 0.025(3) 0.042(4) 0.028(3) 0.006(3) 0.004(2) -0.004(2)
C20 0.039(3) 0.040(4) 0.034(3) 0.012(3) -0.006(3) -0.006(3)
C21A 0.053(5) 0.051(5) 0.023(4) 0.003(3) -0.002(3) -0.001(4)
C22A 0.048(5) 0.046(5) 0.040(5) 0.009(4) 0.003(4) 0.008(4)
C23A 0.036(4) 0.069(6) 0.037(4) 0.019(4) -0.016(3) -0.010(4)
C24 0.029(3) 0.039(3) 0.031(3) -0.005(3) 0.000(2) -0.001(2)
C25 0.027(3) 0.043(4) 0.028(3) 0.003(2) 0.009(2) 0.000(2)
C26 0.034(3) 0.081(5) 0.030(3) 0.002(3) 0.015(3) -0.013(3)
C27 0.049(4) 0.054(4) 0.044(4) 0.004(3) 0.022(3) 0.018(3)
C28 0.042(3) 0.055(4) 0.027(3) 0.011(3) 0.011(2) 0.001(3)
C59 0.081(6) 0.076(6) 0.063(5) -0.034(5) -0.010(4) 0.030(5)
C60 0.120(9) 0.101(9) 0.066(6) 0.002(6) 0.005(6) 0.031(7)
C61 0.059(5) 0.048(5) 0.084(6) -0.023(4) -0.032(4) 0.015(4)
C62 0.081(6) 0.067(6) 0.111(8) -0.033(6) -0.048(5) 0.014(5)
C63 0.075(5) 0.039(5) 0.096(7) -0.025(4) -0.036(5) 0.006(4)
C64 0.108(8) 0.050(6) 0.120(9) -0.006(6) 0.014(7) -0.030(5)
U2 0.01772(9) 0.02522(11) 0.02520(10) -0.00207(8) 0.00143(7) 0.00129(8)
O11 0.0229(18) 0.031(2) 0.033(2) -0.0031(17) 0.0040(15) 0.0002(16)
O12 0.0241(19) 0.031(2) 0.039(2) 0.0018(18) -0.0004(16) 0.0011(16)
O13 0.0227(18) 0.031(2) 0.0277(19) 0.0066(16) 0.0045(14) 0.0038(16)
O14 0.0228(18) 0.045(3) 0.0218(19) -0.0029(17) 0.0028(14) 0.0034(17)
O15 0.039(2) 0.038(3) 0.041(2) 0.006(2) -0.0088(18) 0.0010(19)
O16 0.036(2) 0.039(3) 0.056(3) -0.008(2) -0.006(2) 0.0150(19)
O17 0.075(4) 0.042(3) 0.095(4) -0.008(3) -0.050(3) 0.026(3)
O18 0.027(2) 0.047(3) 0.034(2) -0.0094(19) 0.0091(16) -0.0040(18)
O19 0.046(3) 0.134(6) 0.056(3) -0.054(3) 0.023(2) -0.028(3)
O20 0.039(3) 0.089(4) 0.063(3) -0.037(3) 0.011(2) -0.027(3)
N11 0.041(3) 0.025(3) 0.063(4) -0.002(3) -0.018(3) 0.003(2)
N12 0.042(3) 0.060(4) 0.041(3) -0.025(3) 0.012(2) -0.019(3)
N13 0.032(3) 0.032(3) 0.033(3) -0.005(2) -0.003(2) -0.001(2)
N38 0.017(2) 0.026(2) 0.025(2) 0.0000(18) 0.0046(17) -0.0003(18)
C31 0.024(3) 0.026(3) 0.023(3) -0.004(2) 0.003(2) 0.004(2)
C32 0.026(3) 0.027(3) 0.025(3) -0.001(2) 0.008(2) 0.002(2)
C33 0.035(3) 0.030(3) 0.024(3) 0.005(2) 0.008(2) 0.003(2)
C34 0.029(3) 0.038(3) 0.021(3) -0.001(2) 0.000(2) 0.008(2)
C35 0.022(3) 0.037(3) 0.023(3) -0.004(2) 0.005(2) -0.002(2)
C36 0.026(3) 0.027(3) 0.020(3) -0.001(2) 0.001(2) 0.002(2)
C37 0.017(2) 0.033(3) 0.023(3) 0.000(2) 0.0028(19) -0.001(2)
C39 0.024(2) 0.027(3) 0.022(2) 0.003(2) 0.0042(19) -0.002(2)
C40 0.023(3) 0.027(3) 0.022(3) 0.004(2) 0.000(2) 0.000(2)
C41 0.022(2) 0.027(3) 0.027(3) 0.005(2) 0.001(2) 0.001(2)
C42 0.027(3) 0.026(3) 0.022(3) 0.001(2) 0.002(2) 0.004(2)
C43 0.027(3) 0.032(3) 0.021(3) 0.000(2) -0.001(2) 0.002(2)
C44 0.022(3) 0.031(3) 0.024(3) 0.004(2) 0.001(2) 0.001(2)
C45 0.027(3) 0.029(3) 0.023(3) 0.005(2) 0.001(2) 0.005(2)
C46 0.021(2) 0.032(3) 0.027(3) -0.002(2) 0.001(2) 0.003(2)
C47 0.034(3) 0.028(3) 0.026(3) 0.001(2) 0.000(2) 0.003(2)
C48 0.035(3) 0.031(3) 0.028(3) -0.001(2) 0.007(2) -0.002(2)
C49 0.030(3) 0.045(4) 0.042(3) 0.012(3) 0.008(2) 0.002(3)
C50 0.032(3) 0.064(4) 0.020(3) 0.006(3) 0.003(2) 0.015(3)
C51A 0.061(5) 0.071(6) 0.024(4) -0.005(4) -0.005(3) 0.023(5)
C52A 0.074(6) 0.068(7) 0.053(6) -0.003(5) -0.020(4) 0.040(5)
C53A 0.027(4) 0.161(11) 0.049(5) 0.049(6) -0.001(4) 0.015(5)
C51B 0.07(2) 0.07(2) 0.08(2) 0.003(18) -0.033(17) 0.005(17)
C52B 0.07(2) 0.08(3) 0.08(2) 0.000(18) -0.004(17) 0.003(18)
C53B 0.08(3) 0.09(3) 0.08(3) 0.009(19) 0.007(18) 0.016(19)
C54 0.023(3) 0.057(4) 0.034(3) 0.001(3) 0.000(2) 0.000(3)
C55 0.032(3) 0.035(3) 0.021(3) 0.002(2) 0.005(2) 0.002(2)
C56 0.041(3) 0.062(5) 0.034(3) -0.001(3) 0.015(3) -0.005(3)
C57 0.056(4) 0.040(4) 0.044(4) -0.002(3) 0.022(3) 0.004(3)
C58 0.050(4) 0.055(4) 0.031(3) 0.006(3) 0.003(3) 0.005(3)
C65 0.053(4) 0.040(4) 0.057(4) -0.015(3) 0.004(3) 0.008(3)
C66 0.049(4) 0.056(5) 0.088(6) -0.019(4) -0.004(4) 0.018(4)
C67 0.051(4) 0.049(4) 0.035(3) -0.005(3) 0.001(3) -0.012(3)
C68 0.094(6) 0.040(4) 0.045(4) 0.004(3) -0.001(4) -0.001(4)
C69 0.043(3) 0.033(3) 0.034(3) -0.007(3) 0.001(3) 0.002(3)
C70 0.060(4) 0.044(4) 0.032(3) 0.002(3) -0.002(3) -0.002(3)
C71 0.061(5) 0.062(5) 0.053(4) 0.004(4) -0.005(3) -0.019(4)
Cl1 0.0541(10) 0.0527(11) 0.0524(10) -0.0030(8) -0.0084(8) 0.0057(8)
Cl2 0.0717(14) 0.0769(16) 0.1105(19) 0.0249(14) 0.0247(13) 0.0220(12)
C72 0.175(12) 0.103(10) 0.096(9) 0.014(7) 0.043(8) 0.034(9)
Cl3 0.0970(18) 0.0729(17) 0.104(2) -0.0067(14) -0.0061(14) 0.0120(14)
Cl4 0.169(3) 0.144(3) 0.156(3) 0.010(3) 0.068(3) -0.035(3)

loop_
_atom_type_symbol
_atom_type_description
_atom_type_scat_dispersion_real
_atom_type_scat_dispersion_imag
_atom_type_scat_source
C C 0.0033 0.0016 'International Tables Vol C Tables 4.2.6.8 and 6.1.1.4'
H H 0 0 'International Tables Vol C Tables 4.2.6.8 and 6.1.1.4'
N N 0.0061 0.0033 'International Tables Vol C Tables 4.2.6.8 and 6.1.1.4'
O O 0.0106 0.006 'International Tables Vol C Tables 4.2.6.8 and 6.1.1.4'
U U -9.6767 9.6646 'International Tables Vol C Tables 4.2.6.8 and 6.1.1.4'
Cl Cl 0.1484 0.1585 'International Tables Vol C Tables 4.2.6.8 and 6.1.1.4'

loop_
_geom_angle_atom_site_label_1
_geom_angle_atom_site_label_2
_geom_angle_atom_site_label_3
_geom_angle
_geom_angle_site_symmetry_1
_geom_angle_site_symmetry_3
O1 U1 O2 173.02(16) . .
O1 U1 O4 94.27(14) . .
O2 U1 O4 88.92(15) . .
O1 U1 O3 92.19(14) . .
O2 U1 O3 94.36(15) . .
O4 U1 O3 83.19(13) . .
O1 U1 O8 84.63(14) . .
O2 U1 O8 94.21(15) . .
O4 U1 O8 162.23(13) . .
O3 U1 O8 79.14(12) . .
O1 U1 O5 87.67(14) . .
O2 U1 O5 86.86(15) . .
O4 U1 O5 78.80(12) . .
O3 U1 O5 161.92(12) . .
O8 U1 O5 118.80(12) . .
O1 U1 O6 85.66(15) . .
O2 U1 O6 87.52(15) . .
O4 U1 O6 129.26(13) . .
O3 U1 O6 147.55(12) . .
O8 U1 O6 68.42(12) . .
O5 U1 O6 50.47(12) . .
O1 U1 N1 86.05(15) . .
O2 U1 N1 87.15(15) . .
O4 U1 N1 104.12(13) . .
O3 U1 N1 172.58(13) . .
O8 U1 N1 93.51(13) . .
O5 U1 N1 25.32(12) . .
O6 U1 N1 25.15(13) . .
C1 O3 U1 156.9(3) . .
C15 O4 U1 158.2(3) . .
N1 O5 U1 97.0(3) . .
N1 O6 U1 96.7(3) . .
N2 O8 U1 119.5(3) . .
O7 N1 O6 122.6(5) . .
O7 N1 O5 121.6(5) . .
O6 N1 O5 115.8(4) . .
O7 N1 U1 178.8(5) . .
O6 N1 U1 58.1(2) . .
O5 N1 U1 57.7(2) . .
O9 N2 O10 121.0(5) . .
O9 N2 O8 120.0(4) . .
O10 N2 O8 118.9(4) . .
C61 N3 C63 114.6(7) . .
C61 N3 C59 113.4(6) . .
C63 N3 C59 110.7(6) . .
C61 N3 H3N 104(5) . .
C63 N3 H3N 104(5) . .
C59 N3 H3N 109(5) . .
C9 N8 C7 110.2(4) . .
C9 N8 C16 113.5(4) . .
C7 N8 C16 111.1(4) . .
C9 N8 H8 105(3) . .
C7 N8 H8 104(3) . .
C16 N8 H8 112(4) . .
O3 C1 C6 119.8(4) . .
O3 C1 C2 121.5(4) . .
C6 C1 C2 118.7(4) . .
C3 C2 C1 118.8(5) . .
C3 C2 C19 120.8(5) . .
C1 C2 C19 120.4(5) . .
C2 C3 C4 123.5(5) . .
C2 C3 H3 118.3 . .
C4 C3 H3 118.3 . .
C3 C4 C5 116.6(5) . .
C3 C4 C20 119.8(5) . .
C5 C4 C20 123.5(5) . .
C6 C5 C4 121.6(5) . .
C6 C5 H5 119.2 . .
C4 C5 H5 119.2 . .
C5 C6 C1 120.8(5) . .
C5 C6 C7 121.2(4) . .
C1 C6 C7 118.0(4) . .
N8 C7 C6 111.7(4) . .
N8 C7 H7A 109.3 . .
C6 C7 H7A 109.3 . .
N8 C7 H7B 109.3 . .
C6 C7 H7B 109.3 . .
H7A C7 H7B 107.9 . .
N8 C9 C10 114.7(4) . .
N8 C9 H9A 108.6 . .
C10 C9 H9A 108.6 . .
N8 C9 H9B 108.6 . .
C10 C9 H9B 108.6 . .
H9A C9 H9B 107.6 . .
C11 C10 C15 119.2(5) . .
C11 C10 C9 120.8(4) . .
C15 C10 C9 119.8(4) . .
C12 C11 C10 122.5(5) . .
C12 C11 H11 118.8 . .
C10 C11 H11 118.8 . .
C11 C12 C13 116.4(5) . .
C11 C12 C25 122.6(5) . .
C13 C12 C25 120.9(5) . .
C14 C13 C12 123.2(5) . .
C14 C13 H13 118.4 . .
C12 C13 H13 118.4 . .
C13 C14 C15 118.9(5) . .
C13 C14 C24 121.9(5) . .
C15 C14 C24 119.2(5) . .
O4 C15 C14 120.5(4) . .
O4 C15 C10 119.7(4) . .
C14 C15 C10 119.8(5) . .
N8 C16 C17 114.2(4) . .
N8 C16 H16A 108.7 . .
C17 C16 H16A 108.7 . .
N8 C16 H16B 108.7 . .
C17 C16 H16B 108.7 . .
H16A C16 H16B 107.6 . .
C16 C17 C18 114.5(5) . .
C16 C17 H17A 108.6 . .
C18 C17 H17A 108.6 . .
C16 C17 H17B 108.6 . .
C18 C17 H17B 108.6 . .
H17A C17 H17B 107.6 . .
C18 C18 C17 113.5(6) 3_576 .
C18 C18 H18A 108.9 3_576 .
C17 C18 H18A 108.9 . .
C18 C18 H18B 108.9 3_576 .
C17 C18 H18B 108.9 . .
H18A C18 H18B 107.7 . .
C2 C19 H19A 109.5 . .
C2 C19 H19B 109.5 . .
H19A C19 H19B 109.5 . .
C2 C19 H19C 109.5 . .
H19A C19 H19C 109.5 . .
H19B C19 H19C 109.5 . .
C22A C20 C21B 135(2) . .
C22A C20 C23A 111.4(6) . .
C21B C20 C23A 59.2(19) . .
C22A C20 C22B 27.1(15) . .
C21B C20 C22B 119(3) . .
C23A C20 C22B 126.9(16) . .
C22A C20 C4 109.6(5) . .
C21B C20 C4 115(2) . .
C23A C20 C4 112.6(5) . .
C22B C20 C4 113.8(16) . .
C22A C20 C23B 70(2) . .
C21B C20 C23B 109(3) . .
C23A C20 C23B 51(2) . .
C22B C20 C23B 95(3) . .
C4 C20 C23B 102(2) . .
C22A C20 C21A 108.2(6) . .
C21B C20 C21A 48.5(19) . .
C23A C20 C21A 106.2(6) . .
C22B C20 C21A 81.8(17) . .
C4 C20 C21A 108.6(5) . .
C23B C20 C21A 147(2) . .
C20 C21A H21A 109.5 . .
C20 C21A H21B 109.5 . .
H21A C21A H21B 109.5 . .
C20 C21A H21C 109.5 . .
H21A C21A H21C 109.5 . .
H21B C21A H21C 109.5 . .
C20 C22A H22A 109.5 . .
C20 C22A H22B 109.5 . .
H22A C22A H22B 109.5 . .
C20 C22A H22C 109.5 . .
H22A C22A H22C 109.5 . .
H22B C22A H22C 109.5 . .
C20 C23A H23A 109.5 . .
C20 C23A H23B 109.5 . .
H23A C23A H23B 109.5 . .
C20 C23A H23C 109.5 . .
H23A C23A H23C 109.5 . .
H23B C23A H23C 109.5 . .
C20 C21B H21D 109.5 . .
C20 C21B H21E 109.5 . .
H21D C21B H21E 109.5 . .
C20 C21B H21F 109.5 . .
H21D C21B H21F 109.5 . .
H21E C21B H21F 109.5 . .
C20 C22B H22D 109.5 . .
C20 C22B H22E 109.5 . .
H22D C22B H22E 109.5 . .
C20 C22B H22F 109.5 . .
H22D C22B H22F 109.5 . .
H22E C22B H22F 109.5 . .
C20 C23B H23D 109.5 . .
C20 C23B H23E 109.5 . .
H23D C23B H23E 109.5 . .
C20 C23B H23F 109.5 . .
H23D C23B H23F 109.5 . .
H23E C23B H23F 109.5 . .
C14 C24 H24A 109.5 . .
C14 C24 H24B 109.5 . .
H24A C24 H24B 109.5 . .
C14 C24 H24C 109.5 . .
H24A C24 H24C 109.5 . .
H24B C24 H24C 109.5 . .
C28 C25 C27 108.6(5) . .
C28 C25 C26 107.4(5) . .
C27 C25 C26 109.3(5) . .
C28 C25 C12 111.9(4) . .
C27 C25 C12 107.9(5) . .
C26 C25 C12 111.7(5) . .
C25 C26 H26A 109.5 . .
C25 C26 H26B 109.5 . .
H26A C26 H26B 109.5 . .
C25 C26 H26C 109.5 . .
H26A C26 H26C 109.5 . .
H26B C26 H26C 109.5 . .
C25 C27 H27A 109.5 . .
C25 C27 H27B 109.5 . .
H27A C27 H27B 109.5 . .
C25 C27 H27C 109.5 . .
H27A C27 H27C 109.5 . .
H27B C27 H27C 109.5 . .
C25 C28 H28A 109.5 . .
C25 C28 H28B 109.5 . .
H28A C28 H28B 109.5 . .
C25 C28 H28C 109.5 . .
H28A C28 H28C 109.5 . .
H28B C28 H28C 109.5 . .
C60 C59 N3 112.9(7) . .
C60 C59 H59A 109 . .
N3 C59 H59A 109 . .
C60 C59 H59B 109 . .
N3 C59 H59B 109 . .
H59A C59 H59B 107.8 . .
C59 C60 H60A 109.5 . .
C59 C60 H60B 109.5 . .
H60A C60 H60B 109.5 . .
C59 C60 H60C 109.5 . .
H60A C60 H60C 109.5 . .
H60B C60 H60C 109.5 . .
N3 C61 C62 112.6(6) . .
N3 C61 H61A 109.1 . .
C62 C61 H61A 109.1 . .
N3 C61 H61B 109.1 . .
C62 C61 H61B 109.1 . .
H61A C61 H61B 107.8 . .
C61 C62 H62A 109.5 . .
C61 C62 H62B 109.5 . .
H62A C62 H62B 109.5 . .
C61 C62 H62C 109.5 . .
H62A C62 H62C 109.5 . .
H62B C62 H62C 109.5 . .
N3 C63 C64 113.3(7) . .
N3 C63 H63A 108.9 . .
C64 C63 H63A 108.9 . .
N3 C63 H63B 108.9 . .
C64 C63 H63B 108.9 . .
H63A C63 H63B 107.7 . .
C63 C64 H64A 109.5 . .
C63 C64 H64B 109.5 . .
H64A C64 H64B 109.5 . .
C63 C64 H64C 109.5 . .
H64A C64 H64C 109.5 . .
H64B C64 H64C 109.5 . .
O11 U2 O12 175.52(17) . .
O11 U2 O13 92.43(15) . .
O12 U2 O13 90.97(15) . .
O11 U2 O14 93.02(15) . .
O12 U2 O14 90.20(16) . .
O13 U2 O14 84.80(13) . .
O11 U2 O18 95.59(15) . .
O12 U2 O18 82.18(15) . .
O13 U2 O18 79.14(13) . .
O14 U2 O18 162.06(13) . .
O11 U2 O15 87.85(15) . .
O12 U2 O15 89.88(15) . .
O13 U2 O15 161.18(14) . .
O14 U2 O15 76.39(14) . .
O18 U2 O15 119.58(14) . .
O11 U2 O16 89.48(16) . .
O12 U2 O16 86.09(16) . .
O13 U2 O16 148.32(14) . .
O14 U2 O16 126.69(14) . .
O18 U2 O16 69.20(14) . .
O15 U2 O16 50.48(14) . .
O11 U2 N11 88.12(16) . .
O12 U2 N11 88.16(15) . .
O13 U2 N11 173.21(15) . .
O14 U2 N11 101.93(15) . .
O18 U2 N11 94.06(15) . .
O15 U2 N11 25.60(14) . .
O16 U2 N11 24.89(14) . .
C31 O13 U2 157.5(3) . .
C45 O14 U2 163.7(4) . .
N11 O15 U2 96.8(3) . .
N11 O16 U2 97.4(3) . .
N12 O18 U2 128.7(3) . .
O17 N11 O16 123.2(6) . .
O17 N11 O15 121.5(6) . .
O16 N11 O15 115.3(5) . .
O17 N11 U2 177.1(4) . .
O16 N11 U2 57.7(3) . .
O15 N11 U2 57.6(3) . .
O20 N12 O19 122.7(5) . .
O20 N12 O18 121.4(5) . .
O19 N12 O18 115.8(5) . .
C67 N13 C69 112.3(5) . .
C67 N13 C65 112.5(5) . .
C69 N13 C65 113.5(5) . .
C67 N13 H13N 105(4) . .
C69 N13 H13N 105(4) . .
C65 N13 H13N 107(4) . .
C39 N38 C37 109.9(4) . .
C39 N38 C46 111.9(4) . .
C37 N38 C46 113.0(4) . .
C39 N38 H38 106(4) . .
C37 N38 H38 109(3) . .
C46 N38 H38 107(4) . .
O13 C31 C36 120.0(5) . .
O13 C31 C32 121.1(4) . .
C36 C31 C32 118.9(5) . .
C33 C32 C31 118.5(5) . .
C33 C32 C49 122.0(5) . .
C31 C32 C49 119.5(5) . .
C32 C33 C34 123.5(5) . .
C32 C33 H33 118.3 . .
C34 C33 H33 118.3 . .
C35 C34 C33 116.4(5) . .
C35 C34 C50 123.1(5) . .
C33 C34 C50 120.5(5) . .
C34 C35 C36 122.1(5) . .
C34 C35 H35 119 . .
C36 C35 H35 119 . .
C35 C36 C31 120.6(5) . .
C35 C36 C37 120.8(5) . .
C31 C36 C37 118.6(4) . .
C36 C37 N38 114.0(4) . .
C36 C37 H37A 108.8 . .
N38 C37 H37A 108.8 . .
C36 C37 H37B 108.8 . .
N38 C37 H37B 108.8 . .
H37A C37 H37B 107.7 . .
C40 C39 N38 110.9(4) . .
C40 C39 H39A 109.5 . .
N38 C39 H39A 109.5 . .
C40 C39 H39B 109.5 . .
N38 C39 H39B 109.5 . .
H39A C39 H39B 108 . .
C41 C40 C45 120.1(5) . .
C41 C40 C39 122.0(4) . .
C45 C40 C39 117.8(4) . .
C42 C41 C40 122.2(5) . .
C42 C41 H41 118.9 . .
C40 C41 H41 118.9 . .
C41 C42 C43 116.7(5) . .
C41 C42 C55 123.0(5) . .
C43 C42 C55 120.2(5) . .
C44 C43 C42 123.5(5) . .
C44 C43 H43 118.3 . .
C42 C43 H43 118.3 . .
C43 C44 C45 118.6(5) . .
C43 C44 C54 122.6(5) . .
C45 C44 C54 118.8(5) . .
O14 C45 C40 120.4(5) . .
O14 C45 C44 120.8(5) . .
C40 C45 C44 118.8(5) . .
C47 C46 N38 114.3(4) . .
C47 C46 H46A 108.7 . .
N38 C46 H46A 108.7 . .
C47 C46 H46B 108.7 . .
N38 C46 H46B 108.7 . .
H46A C46 H46B 107.6 . .
C46 C47 C48 115.6(5) . .
C46 C47 H47A 108.4 . .
C48 C47 H47A 108.4 . .
C46 C47 H47B 108.4 . .
C48 C47 H47B 108.4 . .
H47A C47 H47B 107.5 . .
C47 C48 C48 113.8(6) . 3_676
C47 C48 H48A 108.8 . .
C48 C48 H48A 108.8 3_676 .
C47 C48 H48B 108.8 . .
C48 C48 H48B 108.8 3_676 .
H48A C48 H48B 107.7 . .
C32 C49 H49A 109.5 . .
C32 C49 H49B 109.5 . .
H49A C49 H49B 109.5 . .
C32 C49 H49C 109.5 . .
H49A C49 H49C 109.5 . .
H49B C49 H49C 109.5 . .
C52B C50 C53A 129(2) . .
C52B C50 C51A 53(3) . .
C53A C50 C51A 111.3(7) . .
C52B C50 C53B 113(4) . .
C53A C50 C53B 45(3) . .
C51A C50 C53B 141(3) . .
C52B C50 C51B 107(4) . .
C53A C50 C51B 63(3) . .
C51A C50 C51B 57(3) . .
C53B C50 C51B 108(4) . .
C52B C50 C34 118(2) . .
C53A C50 C34 112.9(5) . .
C51A C50 C34 110.6(5) . .
C53B C50 C34 108(3) . .
C51B C50 C34 102(2) . .
C52B C50 C52A 56(3) . .
C53A C50 C52A 105.2(7) . .
C51A C50 C52A 107.7(6) . .
C53B C50 C52A 65(3) . .
C51B C50 C52A 149(2) . .
C34 C50 C52A 108.7(5) . .
C50 C51A H51A 109.5 . .
C50 C51A H51B 109.5 . .
H51A C51A H51B 109.5 . .
C50 C51A H51C 109.5 . .
H51A C51A H51C 109.5 . .
H51B C51A H51C 109.5 . .
C50 C52A H52A 109.5 . .
C50 C52A H52B 109.5 . .
H52A C52A H52B 109.5 . .
C50 C52A H52C 109.5 . .
H52A C52A H52C 109.5 . .
H52B C52A H52C 109.5 . .
C50 C53A H53A 109.5 . .
C50 C53A H53B 109.5 . .
H53A C53A H53B 109.5 . .
C50 C53A H53C 109.5 . .
H53A C53A H53C 109.5 . .
H53B C53A H53C 109.5 . .
C50 C51B H51D 109.5 . .
C50 C51B H51E 109.5 . .
H51D C51B H51E 109.5 . .
C50 C51B H51F 109.5 . .
H51D C51B H51F 109.5 . .
H51E C51B H51F 109.5 . .
C50 C52B H52D 109.5 . .
C50 C52B H52E 109.5 . .
H52D C52B H52E 109.5 . .
C50 C52B H52F 109.5 . .
H52D C52B H52F 109.5 . .
H52E C52B H52F 109.5 . .
C50 C53B H53D 109.5 . .
C50 C53B H53E 109.5 . .
H53D C53B H53E 109.5 . .
C50 C53B H53F 109.5 . .
H53D C53B H53F 109.5 . .
H53E C53B H53F 109.5 . .
C44 C54 H54A 109.5 . .
C44 C54 H54B 109.5 . .
H54A C54 H54B 109.5 . .
C44 C54 H54C 109.5 . .
H54A C54 H54C 109.5 . .
H54B C54 H54C 109.5 . .
C56 C55 C42 112.1(5) . .
C56 C55 C58 108.1(5) . .
C42 C55 C58 110.5(5) . .
C56 C55 C57 108.6(5) . .
C42 C55 C57 108.0(5) . .
C58 C55 C57 109.3(5) . .
C55 C56 H56A 109.5 . .
C55 C56 H56B 109.5 . .
H56A C56 H56B 109.5 . .
C55 C56 H56C 109.5 . .
H56A C56 H56C 109.5 . .
H56B C56 H56C 109.5 . .
C55 C57 H57A 109.5 . .
C55 C57 H57B 109.5 . .
H57A C57 H57B 109.5 . .
C55 C57 H57C 109.5 . .
H57A C57 H57C 109.5 . .
H57B C57 H57C 109.5 . .
C55 C58 H58A 109.5 . .
C55 C58 H58B 109.5 . .
H58A C58 H58B 109.5 . .
C55 C58 H58C 109.5 . .
H58A C58 H58C 109.5 . .
H58B C58 H58C 109.5 . .
C66 C65 N13 114.2(6) . .
C66 C65 H65A 108.7 . .
N13 C65 H65A 108.7 . .
C66 C65 H65B 108.7 . .
N13 C65 H65B 108.7 . .
H65A C65 H65B 107.6 . .
C65 C66 H66A 109.5 . .
C65 C66 H66B 109.5 . .
H66A C66 H66B 109.5 . .
C65 C66 H66C 109.5 . .
H66A C66 H66C 109.5 . .
H66B C66 H66C 109.5 . .
N13 C67 C68 112.1(5) . .
N13 C67 H67A 109.2 . .
C68 C67 H67A 109.2 . .
N13 C67 H67B 109.2 . .
C68 C67 H67B 109.2 . .
H67A C67 H67B 107.9 . .
C67 C68 H68A 109.5 . .
C67 C68 H68B 109.5 . .
H68A C68 H68B 109.5 . .
C67 C68 H68C 109.5 . .
H68A C68 H68C 109.5 . .
H68B C68 H68C 109.5 . .
N13 C69 C70 113.0(5) . .
N13 C69 H69A 109 . .
C70 C69 H69A 109 . .
N13 C69 H69B 109 . .
C70 C69 H69B 109 . .
H69A C69 H69B 107.8 . .
C69 C70 H70A 109.5 . .
C69 C70 H70B 109.5 . .
H70A C70 H70B 109.5 . .
C69 C70 H70C 109.5 . .
H70A C70 H70C 109.5 . .
H70B C70 H70C 109.5 . .
Cl2 C71 Cl1 114.0(4) . .
Cl2 C71 H90A 108.8 . .
Cl1 C71 H90A 108.8 . .
Cl2 C71 H90B 108.8 . .
Cl1 C71 H90B 108.8 . .
H90A C71 H90B 107.6 . .
Cl3 C72 Cl4 113.5(6) . .
Cl3 C72 H72A 108.9 . .
Cl4 C72 H72A 108.9 . .
Cl3 C72 H72B 108.9 . .
Cl4 C72 H72B 108.9 . .
H72A C72 H72B 107.7 . .

loop_
_geom_bond_atom_site_label_1
_geom_bond_atom_site_label_2
_geom_bond_distance
_geom_bond_site_symmetry_2
U1 O1 1.783(4) .
U1 O2 1.786(4) .
U1 O4 2.201(3) .
U1 O3 2.222(3) .
U1 O8 2.501(3) .
U1 O5 2.529(4) .
U1 O6 2.540(4) .
U1 N1 2.970(5) .
O3 C1 1.341(6) .
O4 C15 1.346(6) .
O5 N1 1.280(6) .
O6 N1 1.271(6) .
O7 N1 1.208(6) .
O8 N2 1.284(6) .
O9 N2 1.219(6) .
O10 N2 1.225(6) .
N3 C61 1.487(9) .
N3 C63 1.495(10) .
N3 C59 1.534(11) .
N3 H3N 0.84(8) .
N8 C9 1.499(6) .
N8 C7 1.504(6) .
N8 C16 1.512(6) .
N8 H8 0.894(19) .
C1 C6 1.399(7) .
C1 C2 1.408(7) .
C2 C3 1.388(7) .
C2 C19 1.515(7) .
C3 C4 1.392(7) .
C3 H3 0.95 .
C4 C5 1.397(7) .
C4 C20 1.533(7) .
C5 C6 1.389(7) .
C5 H5 0.95 .
C6 C7 1.513(7) .
C7 H7A 0.99 .
C7 H7B 0.99 .
C9 C10 1.500(7) .
C9 H9A 0.99 .
C9 H9B 0.99 .
C10 C11 1.399(7) .
C10 C15 1.405(7) .
C11 C12 1.395(7) .
C11 H11 0.95 .
C12 C13 1.400(7) .
C12 C25 1.537(7) .
C13 C14 1.392(7) .
C13 H13 0.95 .
C14 C15 1.399(7) .
C14 C24 1.518(7) .
C16 C17 1.514(7) .
C16 H16A 0.99 .
C16 H16B 0.99 .
C17 C18 1.545(8) .
C17 H17A 0.99 .
C17 H17B 0.99 .
C18 C18 1.527(11) 3_576
C18 H18A 0.99 .
C18 H18B 0.99 .
C19 H19A 0.98 .
C19 H19B 0.98 .
C19 H19C 0.98 .
C20 C22A 1.500(10) .
C20 C21B 1.510(10) .
C20 C23A 1.522(9) .
C20 C22B 1.524(10) .
C20 C23B 1.534(10) .
C20 C21A 1.558(7) .
C21A H21A 0.98 .
C21A H21B 0.98 .
C21A H21C 0.98 .
C22A H22A 0.98 .
C22A H22B 0.98 .
C22A H22C 0.98 .
C23A H23A 0.98 .
C23A H23B 0.98 .
C23A H23C 0.98 .
C21B H21D 0.98 .
C21B H21E 0.98 .
C21B H21F 0.98 .
C22B H22D 0.98 .
C22B H22E 0.98 .
C22B H22F 0.98 .
C23B H23D 0.98 .
C23B H23E 0.98 .
C23B H23F 0.98 .
C24 H24A 0.98 .
C24 H24B 0.98 .
C24 H24C 0.98 .
C25 C28 1.525(8) .
C25 C27 1.533(9) .
C25 C26 1.533(8) .
C26 H26A 0.98 .
C26 H26B 0.98 .
C26 H26C 0.98 .
C27 H27A 0.98 .
C27 H27B 0.98 .
C27 H27C 0.98 .
C28 H28A 0.98 .
C28 H28B 0.98 .
C28 H28C 0.98 .
C59 C60 1.506(13) .
C59 H59A 0.99 .
C59 H59B 0.99 .
C60 H60A 0.98 .
C60 H60B 0.98 .
C60 H60C 0.98 .
C61 C62 1.514(10) .
C61 H61A 0.99 .
C61 H61B 0.99 .
C62 H62A 0.98 .
C62 H62B 0.98 .
C62 H62C 0.98 .
C63 C64 1.496(13) .
C63 H63A 0.99 .
C63 H63B 0.99 .
C64 H64A 0.98 .
C64 H64B 0.98 .
C64 H64C 0.98 .
U2 O11 1.773(4) .
U2 O12 1.784(4) .
U2 O13 2.220(3) .
U2 O14 2.221(3) .
U2 O18 2.446(4) .
U2 O15 2.523(4) .
U2 O16 2.530(4) .
U2 N11 2.967(5) .
O13 C31 1.342(6) .
O14 C45 1.339(6) .
O15 N11 1.291(7) .
O16 N11 1.259(7) .
O17 N11 1.207(6) .
O18 N12 1.276(6) .
O19 N12 1.244(6) .
O20 N12 1.214(6) .
N13 C67 1.495(8) .
N13 C69 1.495(7) .
N13 C65 1.527(8) .
N13 H13N 0.90(2) .
N38 C39 1.505(6) .
N38 C37 1.515(6) .
N38 C46 1.516(6) .
N38 H38 0.89(2) .
C31 C36 1.401(7) .
C31 C32 1.404(7) .
C32 C33 1.386(7) .
C32 C49 1.507(7) .
C33 C34 1.405(7) .
C33 H33 0.95 .
C34 C35 1.381(7) .
C34 C50 1.536(7) .
C35 C36 1.386(7) .
C35 H35 0.95 .
C36 C37 1.486(7) .
C37 H37A 0.99 .
C37 H37B 0.99 .
C39 C40 1.495(7) .
C39 H39A 0.99 .
C39 H39B 0.99 .
C40 C41 1.389(7) .
C40 C45 1.409(7) .
C41 C42 1.378(7) .
C41 H41 0.95 .
C42 C43 1.404(7) .
C42 C55 1.530(7) .
C43 C44 1.381(7) .
C43 H43 0.95 .
C44 C45 1.409(7) .
C44 C54 1.507(7) .
C46 C47 1.513(8) .
C46 H46A 0.99 .
C46 H46B 0.99 .
C47 C48 1.524(7) .
C47 H47A 0.99 .
C47 H47B 0.99 .
C48 C48 1.540(10) 3_676
C48 H48A 0.99 .
C48 H48B 0.99 .
C49 H49A 0.98 .
C49 H49B 0.98 .
C49 H49C 0.98 .
C50 C52B 1.515(10) .
C50 C53A 1.515(7) .
C50 C51A 1.516(7) .
C50 C53B 1.521(10) .
C50 C51B 1.526(10) .
C50 C52A 1.541(8) .
C51A H51A 0.98 .
C51A H51B 0.98 .
C51A H51C 0.98 .
C52A H52A 0.98 .
C52A H52B 0.98 .
C52A H52C 0.98 .
C53A H53A 0.98 .
C53A H53B 0.98 .
C53A H53C 0.98 .
C51B H51D 0.98 .
C51B H51E 0.98 .
C51B H51F 0.98 .
C52B H52D 0.98 .
C52B H52E 0.98 .
C52B H52F 0.98 .
C53B H53D 0.98 .
C53B H53E 0.98 .
C53B H53F 0.98 .
C54 H54A 0.98 .
C54 H54B 0.98 .
C54 H54C 0.98 .
C55 C56 1.529(8) .
C55 C58 1.530(8) .
C55 C57 1.532(9) .
C56 H56A 0.98 .
C56 H56B 0.98 .
C56 H56C 0.98 .
C57 H57A 0.98 .
C57 H57B 0.98 .
C57 H57C 0.98 .
C58 H58A 0.98 .
C58 H58B 0.98 .
C58 H58C 0.98 .
C65 C66 1.476(9) .
C65 H65A 0.99 .
C65 H65B 0.99 .
C66 H66A 0.98 .
C66 H66B 0.98 .
C66 H66C 0.98 .
C67 C68 1.497(10) .
C67 H67A 0.99 .
C67 H67B 0.99 .
C68 H68A 0.98 .
C68 H68B 0.98 .
C68 H68C 0.98 .
C69 C70 1.512(8) .
C69 H69A 0.99 .
C69 H69B 0.99 .
C70 H70A 0.98 .
C70 H70B 0.98 .
C70 H70C 0.98 .
C71 Cl2 1.723(8) .
C71 Cl1 1.767(7) .
C71 H90A 0.99 .
C71 H90B 0.99 .
C72 Cl3 1.697(8) .
C72 Cl4 1.709(8) .
C72 H72A 0.99 .
C72 H72B 0.99 .

loop_
_geom_hbond_atom_site_label_D
_geom_hbond_atom_site_label_H
_geom_hbond_atom_site_label_A
_geom_hbond_distance_DH
_geom_hbond_distance_HA
_geom_hbond_distance_DA
_geom_hbond_angle_DHA
N3 H3N O10 0.84(8) 1.92(8) 2.731(7) 162(8)
N8 H8 O3 0.894(19) 2.05(4) 2.784(5) 138(4)
N8 H8 O4 0.894(19) 2.32(4) 2.976(5) 130(4)
N13 H13N O19 0.90(2) 2.05(3) 2.919(7) 161(6)
N38 H38 O13 0.89(2) 2.36(4) 2.961(5) 125(4)
N38 H38 O14 0.89(2) 2.21(4) 2.874(5) 132(5)

loop_
_geom_torsion_atom_site_label_1
_geom_torsion_atom_site_label_2
_geom_torsion_atom_site_label_3
_geom_torsion_atom_site_label_4
_geom_torsion
_geom_torsion_site_symmetry_4
O1 U1 O3 C1 124.7(8) .
O2 U1 O3 C1 -52.9(8) .
O4 U1 O3 C1 -141.3(8) .
O8 U1 O3 C1 40.6(8) .
O5 U1 O3 C1 -146.1(7) .
O6 U1 O3 C1 39.4(9) .
N1 U1 O3 C1 48.6(15) .
O1 U1 O4 C15 -147.6(9) .
O2 U1 O4 C15 26.2(9) .
O3 U1 O4 C15 120.7(9) .
O8 U1 O4 C15 126.7(8) .
O5 U1 O4 C15 -60.8(8) .
O6 U1 O4 C15 -59.7(9) .
N1 U1 O4 C15 -60.6(9) .
O1 U1 O5 N1 -85.7(3) .
O2 U1 O5 N1 90.0(3) .
O4 U1 O5 N1 179.5(3) .
O3 U1 O5 N1 -175.6(4) .
O8 U1 O5 N1 -3.1(3) .
O6 U1 O5 N1 0.6(3) .
O1 U1 O6 N1 90.0(3) .
O2 U1 O6 N1 -88.6(3) .
O4 U1 O6 N1 -2.0(4) .
O3 U1 O6 N1 177.2(3) .
O8 U1 O6 N1 175.9(3) .
O5 U1 O6 N1 -0.6(3) .
O1 U1 O8 N2 -147.5(4) .
O2 U1 O8 N2 39.4(4) .
O4 U1 O8 N2 -60.3(6) .
O3 U1 O8 N2 -54.3(4) .
O5 U1 O8 N2 128.1(4) .
O6 U1 O8 N2 125.0(4) .
N1 U1 O8 N2 126.8(4) .
U1 O6 N1 O7 -178.9(5) .
U1 O6 N1 O5 1.0(5) .
U1 O5 N1 O7 178.9(5) .
U1 O5 N1 O6 -1.0(5) .
O1 U1 N1 O7 4E1(2) .
O2 U1 N1 O7 -14E1(2) .
O4 U1 N1 O7 -5E1(2) .
O3 U1 N1 O7 12E1(2) .
O8 U1 N1 O7 12E1(2) .
O5 U1 N1 O7 -5E1(2) .
O6 U1 N1 O7 13E1(2) .
O1 U1 N1 O6 -88.2(3) .
O2 U1 N1 O6 90.2(3) .
O4 U1 N1 O6 178.4(3) .
O3 U1 N1 O6 -11.7(12) .
O8 U1 N1 O6 -3.8(3) .
O5 U1 N1 O6 178.9(5) .
O1 U1 N1 O5 92.9(3) .
O2 U1 N1 O5 -88.7(3) .
O4 U1 N1 O5 -0.5(3) .
O3 U1 N1 O5 169.4(9) .
O8 U1 N1 O5 177.3(3) .
O6 U1 N1 O5 -178.9(5) .
U1 O8 N2 O9 174.0(4) .
U1 O8 N2 O10 -5.4(7) .
U1 O3 C1 C6 86.2(9) .
U1 O3 C1 C2 -95.2(9) .
O3 C1 C2 C3 -179.9(5) .
C6 C1 C2 C3 -1.3(8) .
O3 C1 C2 C19 2.6(8) .
C6 C1 C2 C19 -178.8(5) .
C1 C2 C3 C4 0.5(8) .
C19 C2 C3 C4 178.1(5) .
C2 C3 C4 C5 0.8(8) .
C2 C3 C4 C20 -178.8(5) .
C3 C4 C5 C6 -1.5(8) .
C20 C4 C5 C6 178.1(5) .
C4 C5 C6 C1 0.8(8) .
C4 C5 C6 C7 -176.8(5) .
O3 C1 C6 C5 179.2(5) .
C2 C1 C6 C5 0.6(8) .
O3 C1 C6 C7 -3.1(7) .
C2 C1 C6 C7 178.3(5) .
C9 N8 C7 C6 -162.2(4) .
C16 N8 C7 C6 71.1(5) .
C5 C6 C7 N8 -126.6(5) .
C1 C6 C7 N8 55.7(6) .
C7 N8 C9 C10 166.8(4) .
C16 N8 C9 C10 -67.9(5) .
N8 C9 C10 C11 122.1(5) .
N8 C9 C10 C15 -62.0(6) .
C15 C10 C11 C12 1.4(8) .
C9 C10 C11 C12 177.4(5) .
C10 C11 C12 C13 -1.3(8) .
C10 C11 C12 C25 176.3(5) .
C11 C12 C13 C14 -0.2(8) .
C25 C12 C13 C14 -177.8(5) .
C12 C13 C14 C15 1.5(8) .
C12 C13 C14 C24 -177.3(5) .
U1 O4 C15 C14 110.9(8) .
U1 O4 C15 C10 -69.7(10) .
C13 C14 C15 O4 178.0(5) .
C24 C14 C15 O4 -3.1(8) .
C13 C14 C15 C10 -1.4(8) .
C24 C14 C15 C10 177.5(5) .
C11 C10 C15 O4 -179.4(5) .
C9 C10 C15 O4 4.6(7) .
C11 C10 C15 C14 0.0(8) .
C9 C10 C15 C14 -176.0(5) .
C9 N8 C16 C17 90.1(5) .
C7 N8 C16 C17 -145.1(4) .
N8 C16 C17 C18 67.1(6) .
C16 C17 C18 C18 65.2(8) 3_576
C3 C4 C20 C22A -63.1(8) .
C5 C4 C20 C22A 117.2(7) .
C3 C4 C20 C21B 107(2) .
C5 C4 C20 C21B -73(2) .
C3 C4 C20 C23A 172.2(6) .
C5 C4 C20 C23A -7.4(9) .
C3 C4 C20 C22B -34(2) .
C5 C4 C20 C22B 146.1(19) .
C3 C4 C20 C23B -136(2) .
C5 C4 C20 C23B 45(2) .
C3 C4 C20 C21A 54.9(7) .
C5 C4 C20 C21A -124.8(6) .
C11 C12 C25 C28 142.2(6) .
C13 C12 C25 C28 -40.3(7) .
C11 C12 C25 C27 -98.4(6) .
C13 C12 C25 C27 79.1(6) .
C11 C12 C25 C26 21.8(8) .
C13 C12 C25 C26 -160.8(5) .
C61 N3 C59 C60 51.9(9) .
C63 N3 C59 C60 -177.7(7) .
C63 N3 C61 C62 -64.0(10) .
C59 N3 C61 C62 64.3(10) .
C61 N3 C63 C64 -59.0(9) .
C59 N3 C63 C64 171.3(7) .
O11 U2 O13 C31 144.3(8) .
O12 U2 O13 C31 -32.8(8) .
O14 U2 O13 C31 -122.9(8) .
O18 U2 O13 C31 49.0(8) .
O15 U2 O13 C31 -125.2(8) .
O16 U2 O13 C31 51.3(9) .
N11 U2 O13 C31 49.7(16) .
O11 U2 O14 C45 -138.2(11) .
O12 U2 O14 C45 38.7(11) .
O13 U2 O14 C45 129.6(11) .
O18 U2 O14 C45 103.1(12) .
O15 U2 O14 C45 -51.2(11) .
O16 U2 O14 C45 -46.6(12) .
N11 U2 O14 C45 -49.5(11) .
O11 U2 O15 N11 -90.1(3) .
O12 U2 O15 N11 86.0(3) .
O13 U2 O15 N11 178.6(4) .
O14 U2 O15 N11 176.2(3) .
O18 U2 O15 N11 5.1(4) .
O16 U2 O15 N11 1.0(3) .
O11 U2 O16 N11 86.6(4) .
O12 U2 O16 N11 -94.1(4) .
O13 U2 O16 N11 -179.6(3) .
O14 U2 O16 N11 -6.7(4) .
O18 U2 O16 N11 -177.2(4) .
O15 U2 O16 N11 -1.0(3) .
O11 U2 O18 N12 29.6(5) .
O12 U2 O18 N12 -146.5(5) .
O13 U2 O18 N12 121.0(5) .
O14 U2 O18 N12 147.9(5) .
O15 U2 O18 N12 -61.1(5) .
O16 U2 O18 N12 -57.7(5) .
N11 U2 O18 N12 -58.9(5) .
U2 O16 N11 O17 -176.8(5) .
U2 O16 N11 O15 1.7(5) .
U2 O15 N11 O17 176.8(5) .
U2 O15 N11 O16 -1.7(5) .
O11 U2 N11 O17 17(11) .
O12 U2 N11 O17 -166(11) .
O13 U2 N11 O17 112(11) .
O14 U2 N11 O17 -76(11) .
O18 U2 N11 O17 112(11) .
O15 U2 N11 O17 -72(11) .
O16 U2 N11 O17 110(11) .
O11 U2 N11 O16 -92.8(4) .
O12 U2 N11 O16 84.7(4) .
O13 U2 N11 O16 2.0(14) .
O14 U2 N11 O16 174.5(3) .
O18 U2 N11 O16 2.7(3) .
O15 U2 N11 O16 178.2(5) .
O11 U2 N11 O15 89.0(3) .
O12 U2 N11 O15 -93.6(3) .
O13 U2 N11 O15 -176.3(10) .
O14 U2 N11 O15 -3.7(3) .
O18 U2 N11 O15 -175.6(3) .
O16 U2 N11 O15 -178.2(5) .
U2 O18 N12 O20 -2.3(9) .
U2 O18 N12 O19 177.2(5) .
U2 O13 C31 C36 73.3(10) .
U2 O13 C31 C32 -107.0(8) .
O13 C31 C32 C33 -176.7(5) .
C36 C31 C32 C33 3.0(8) .
O13 C31 C32 C49 3.4(8) .
C36 C31 C32 C49 -176.9(5) .
C31 C32 C33 C34 -0.1(8) .
C49 C32 C33 C34 179.8(6) .
C32 C33 C34 C35 -2.1(9) .
C32 C33 C34 C50 176.9(5) .
C33 C34 C35 C36 1.5(8) .
C50 C34 C35 C36 -177.5(5) .
C34 C35 C36 C31 1.4(8) .
C34 C35 C36 C37 -175.4(5) .
O13 C31 C36 C35 176.0(5) .
C32 C31 C36 C35 -3.6(8) .
O13 C31 C36 C37 -7.1(7) .
C32 C31 C36 C37 173.2(5) .
C35 C36 C37 N38 -118.1(5) .
C31 C36 C37 N38 65.1(6) .
C39 N38 C37 C36 -166.6(4) .
C46 N38 C37 C36 67.7(5) .
C37 N38 C39 C40 163.4(4) .
C46 N38 C39 C40 -70.2(5) .
N38 C39 C40 C41 116.8(5) .
N38 C39 C40 C45 -60.6(6) .
C45 C40 C41 C42 -1.0(8) .
C39 C40 C41 C42 -178.4(5) .
C40 C41 C42 C43 0.1(8) .
C40 C41 C42 C55 176.8(5) .
C41 C42 C43 C44 0.3(8) .
C55 C42 C43 C44 -176.5(5) .
C42 C43 C44 C45 0.2(8) .
C42 C43 C44 C54 179.7(5) .
U2 O14 C45 C40 -73.1(13) .
U2 O14 C45 C44 108.7(11) .
C41 C40 C45 O14 -176.7(5) .
C39 C40 C45 O14 0.7(8) .
C41 C40 C45 C44 1.5(8) .
C39 C40 C45 C44 179.0(5) .
C43 C44 C45 O14 177.1(5) .
C54 C44 C45 O14 -2.4(8) .
C43 C44 C45 C40 -1.1(8) .
C54 C44 C45 C40 179.4(5) .
C39 N38 C46 C47 142.1(4) .
C37 N38 C46 C47 -93.3(5) .
N38 C46 C47 C48 -74.1(6) .
C46 C47 C48 C48 -69.3(8) 3_676
C35 C34 C50 C52B 177(3) .
C33 C34 C50 C52B -2(3) .
C35 C34 C50 C53A -0.3(10) .
C33 C34 C50 C53A -179.3(8) .
C35 C34 C50 C51A -125.8(7) .
C33 C34 C50 C51A 55.3(8) .
C35 C34 C50 C53B 47(4) .
C33 C34 C50 C53B -132(4) .
C35 C34 C50 C51B -66(3) .
C33 C34 C50 C51B 115(3) .
C35 C34 C50 C52A 116.1(7) .
C33 C34 C50 C52A -62.9(7) .
C41 C42 C55 C56 7.5(8) .
C43 C42 C55 C56 -175.9(5) .
C41 C42 C55 C58 128.3(6) .
C43 C42 C55 C58 -55.1(7) .
C41 C42 C55 C57 -112.1(6) .
C43 C42 C55 C57 64.5(7) .
C67 N13 C65 C66 -67.2(7) .
C69 N13 C65 C66 61.7(8) .
C69 N13 C67 C68 74.7(6) .
C65 N13 C67 C68 -155.8(5) .
C67 N13 C69 C70 -169.7(5) .
C65 N13 C69 C70 61.2(7) .
